data_2214178
loop_
_publ_author_name
'Ling Fan'
'Dun-Jia Wang'
'Jing Zheng'

_publ_section_title
;
 Dipyridinebis[4,4,4-trifluoro-1-(4-nitrophenyl)butane-1,3-dionato]copper(II)
;
_journal_coeditor_code ER2036
_journal_issue 7
_journal_name_full 'Acta Crystallographica Section E'
_journal_page_first m1980
_journal_page_last m1980
_journal_paper_doi 10.1107/S1600536807029649
_journal_volume 63
_journal_year 2007
_chemical_formula_iupac '[Cu (C10 H5 F3 N O4)2 (C5 H5 N)2]'
_chemical_formula_moiety 'C30 H20 Cu F6 N4 O8'
_chemical_formula_sum 'C30 H20 Cu F6 N4 O8'
_chemical_formula_weight 742.04
_chemical_name_systematic
;
Dipyridinebis[4,4,4-trifluoro-1-(4-nitrophenyl)butane-1,3-dionato]copper(II)
;
_space_group_IT_number 14
_symmetry_cell_setting monoclinic
_symmetry_space_group_name_Hall '-P 2ybc'
_symmetry_space_group_name_H-M 'P 1 21/c 1'
_atom_sites_solution_hydrogens geom
_atom_sites_solution_primary direct
_atom_sites_solution_secondary difmap
_audit_creation_method SHELXL-97
_cell_angle_alpha 90.00
_cell_angle_beta 106.2450(10)
_cell_angle_gamma 90.00
_cell_formula_units_Z 2
_cell_length_a 12.5939(9)
_cell_length_b 8.7423(6)
_cell_length_c 14.1918(10)
_cell_measurement_reflns_used 2698
_cell_measurement_temperature 292(2)
_cell_measurement_theta_max 22.91
_cell_measurement_theta_min 2.77
_cell_volume 1500.13(18)
_computing_cell_refinement 'SAINT-Plus (Bruker, 2001)'
_computing_data_collection 'SMART (Bruker, 2001)'
_computing_data_reduction SAINT-Plus
_computing_molecular_graphics 'SHELXTL (Sheldrick, 2001b)'
_computing_publication_material SHELXTL
_computing_structure_refinement 'SHELXL97 (Sheldrick, 1997)'
_computing_structure_solution 'SHELXS97 (Sheldrick, 1997)'
_diffrn_ambient_temperature 292(2)
_diffrn_measured_fraction_theta_full 0.999
_diffrn_measured_fraction_theta_max 0.999
_diffrn_measurement_device_type 'Bruker APEX CCD area-detector'
_diffrn_measurement_method '\f and \w'
_diffrn_radiation_monochromator graphite
_diffrn_radiation_source 'fine-focus sealed tube'
_diffrn_radiation_type MoK\a
_diffrn_radiation_wavelength 0.71073
_diffrn_reflns_av_R_equivalents 0.0798
_diffrn_reflns_av_sigmaI/netI 0.0696
_diffrn_reflns_limit_h_max 16
_diffrn_reflns_limit_h_min -15
_diffrn_reflns_limit_k_max 11
_diffrn_reflns_limit_k_min -11
_diffrn_reflns_limit_l_max 18
_diffrn_reflns_limit_l_min -16
_diffrn_reflns_number 12289
_diffrn_reflns_theta_full 27.00
_diffrn_reflns_theta_max 27.00
_diffrn_reflns_theta_min 1.68
_exptl_absorpt_coefficient_mu 0.825
_exptl_absorpt_correction_T_max 0.9221
_exptl_absorpt_correction_T_min 0.8524
_exptl_absorpt_correction_type multi-scan
_exptl_absorpt_process_details '(SADABS; Sheldrick, 2001a)'
_exptl_crystal_colour green
_exptl_crystal_density_diffrn 1.643
_exptl_crystal_density_method 'not measured'
_exptl_crystal_description block
_exptl_crystal_F_000 750
_exptl_crystal_size_max 0.20
_exptl_crystal_size_mid 0.10
_exptl_crystal_size_min 0.10
_refine_diff_density_max 0.376
_refine_diff_density_min -0.611
_refine_ls_extinction_method none
_refine_ls_goodness_of_fit_ref 0.970
_refine_ls_hydrogen_treatment constr
_refine_ls_matrix_type full
_refine_ls_number_parameters 223
_refine_ls_number_reflns 3278
_refine_ls_number_restraints 0
_refine_ls_restrained_S_all 0.970
_refine_ls_R_factor_all 0.0712
_refine_ls_R_factor_gt 0.0466
_refine_ls_shift/su_max 0.000
_refine_ls_shift/su_mean 0.000
_refine_ls_structure_factor_coef Fsqd
_refine_ls_weighting_details 'calc w=1/[\s^2^(Fo^2^)+(0.0497P)^2^] where P=(Fo^2^+2Fc^2^)/3'
_refine_ls_weighting_scheme calc
_refine_ls_wR_factor_gt 0.0992
_refine_ls_wR_factor_ref 0.1081
_reflns_number_gt 2298
_reflns_number_total 3278
_reflns_threshold_expression I>2\s(I)
_cod_data_source_file er2036.cif
_cod_data_source_block I
_cod_original_sg_symbol_Hall -P2ybc
_cod_original_sg_symbol_H-M 'P 21/c'
_cod_database_code 2214178
_cod_database_fobs_code 2214178

loop_
_symmetry_equiv_pos_as_xyz
'x, y, z'
'-x, y+1/2, -z+1/2'
'-x, -y, -z'
'x, -y-1/2, z-1/2'

loop_
_atom_site_type_symbol
_atom_site_label
_atom_site_fract_x
_atom_site_fract_y
_atom_site_fract_z
_atom_site_U_iso_or_equiv
_atom_site_adp_type
_atom_site_calc_flag
_atom_site_refinement_flags
_atom_site_occupancy
Cu Cu1 0.5000 1.0000 0.0000 0.03413(15) Uani d S 1
C C11 0.5305(2) 0.7430(3) 0.13701(19) 0.0436(6) Uani d . 1
H H11 0.4932 0.8076 0.1690 0.052 Uiso calc R 1
C C14 0.6375(2) 0.5529(3) 0.0444(2) 0.0535(8) Uani d . 1
H H14 0.6738 0.4893 0.0110 0.064 Uiso calc R 1
C C12 0.5706(3) 0.6059(4) 0.1804(2) 0.0565(8) Uani d . 1
H H12 0.5608 0.5784 0.2407 0.068 Uiso calc R 1
C C13 0.6253(3) 0.5107(3) 0.1328(3) 0.0597(8) Uani d . 1
H H13 0.6538 0.4179 0.1609 0.072 Uiso calc R 1
C C15 0.5954(2) 0.6912(3) 0.0050(2) 0.0426(6) Uani d . 1
H H15 0.6035 0.7195 -0.0558 0.051 Uiso calc R 1
C C9 0.3050(2) 0.9483(3) -0.16549(19) 0.0391(6) Uani d . 1
C C10 0.2652(3) 0.9380(3) -0.2776(2) 0.0497(7) Uani d . 1
C C7 0.2538(2) 1.0169(3) -0.0145(2) 0.0391(6) Uani d . 1
C C4 0.1679(2) 1.0904(3) 0.02552(18) 0.0367(6) Uani d . 1
C C5 0.0934(2) 1.1942(3) -0.0283(2) 0.0511(8) Uani d . 1
H H5 0.0922 1.2145 -0.0929 0.061 Uiso calc R 1
C C6 0.0200(2) 1.2689(4) 0.0128(2) 0.0546(8) Uani d . 1
H H6 -0.0301 1.3396 -0.0236 0.065 Uiso calc R 1
C C1 0.0226(2) 1.2369(3) 0.10764(19) 0.0428(7) Uani d . 1
C C2 0.0945(2) 1.1325(3) 0.1627(2) 0.0503(7) Uani d . 1
H H2 0.0946 1.1116 0.2270 0.060 Uiso calc R 1
C C3 0.1663(2) 1.0594(3) 0.1210(2) 0.0469(7) Uani d . 1
H H3 0.2151 0.9874 0.1576 0.056 Uiso calc R 1
C C8 0.2297(2) 0.9966(3) -0.1179(2) 0.0432(6) Uani d . 1
H H8 0.1582 1.0175 -0.1560 0.052 Uiso calc R 1
F F1 0.31560(18) 1.0415(2) -0.31809(13) 0.0820(6) Uani d . 1
F F2 0.15767(15) 0.9595(2) -0.31617(13) 0.0709(5) Uani d . 1
F F3 0.28914(16) 0.8027(2) -0.30905(13) 0.0776(6) Uani d . 1
N N2 0.54337(16) 0.7864(2) 0.05053(15) 0.0355(5) Uani d . 1
N N1 -0.0522(2) 1.3223(3) 0.1521(2) 0.0583(7) Uani d . 1
O O4 0.40646(14) 0.9163(2) -0.13156(13) 0.0436(5) Uani d . 1
O O3 0.34342(15) 0.9824(2) 0.04590(14) 0.0462(5) Uani d . 1
O O1 -0.0459(2) 1.2980(3) 0.23779(17) 0.0787(7) Uani d . 1
O O2 -0.1149(2) 1.4130(4) 0.1026(2) 0.1013(10) Uani d . 1

loop_
_atom_site_aniso_label
_atom_site_aniso_U_11
_atom_site_aniso_U_22
_atom_site_aniso_U_33
_atom_site_aniso_U_12
_atom_site_aniso_U_13
_atom_site_aniso_U_23
Cu1 0.0334(3) 0.0330(2) 0.0349(3) 0.00422(19) 0.0077(2) 0.00201(19)
C11 0.0448(16) 0.0424(15) 0.0437(16) 0.0004(12) 0.0124(14) 0.0023(13)
C14 0.0515(19) 0.0434(16) 0.060(2) 0.0106(14) 0.0055(16) -0.0050(15)
C12 0.065(2) 0.0530(19) 0.0460(18) -0.0076(16) 0.0066(16) 0.0139(15)
C13 0.062(2) 0.0375(16) 0.066(2) 0.0076(15) -0.0041(18) 0.0094(16)
C15 0.0391(15) 0.0410(15) 0.0460(17) 0.0018(12) 0.0093(13) -0.0018(13)
C9 0.0403(16) 0.0327(13) 0.0424(17) -0.0009(11) 0.0084(14) 0.0016(12)
C10 0.0504(19) 0.0483(16) 0.0490(19) 0.0025(14) 0.0118(16) -0.0075(15)
C7 0.0368(15) 0.0344(14) 0.0438(16) -0.0056(11) 0.0076(13) 0.0008(12)
C4 0.0318(14) 0.0381(14) 0.0363(15) -0.0022(11) 0.0033(12) -0.0016(12)
C5 0.0516(18) 0.068(2) 0.0329(16) 0.0151(15) 0.0096(14) 0.0078(14)
C6 0.0487(19) 0.065(2) 0.0448(18) 0.0191(15) 0.0050(15) 0.0042(15)
C1 0.0384(16) 0.0453(16) 0.0439(17) -0.0041(12) 0.0103(14) -0.0059(13)
C2 0.062(2) 0.0518(17) 0.0394(16) 0.0014(15) 0.0190(15) 0.0049(14)
C3 0.0523(18) 0.0455(15) 0.0394(16) 0.0096(13) 0.0071(14) 0.0091(13)
C8 0.0361(15) 0.0489(16) 0.0414(16) 0.0013(12) 0.0053(13) -0.0034(13)
F1 0.1064(17) 0.0922(15) 0.0497(12) -0.0276(12) 0.0255(12) 0.0104(10)
F2 0.0570(12) 0.1016(15) 0.0449(10) 0.0159(10) -0.0007(9) -0.0109(10)
F3 0.0984(15) 0.0669(12) 0.0623(12) 0.0208(11) 0.0139(11) -0.0242(10)
N2 0.0330(12) 0.0333(11) 0.0376(12) 0.0026(9) 0.0057(10) 0.0032(10)
N1 0.0515(17) 0.0661(18) 0.0602(19) 0.0030(14) 0.0202(15) -0.0093(15)
O4 0.0390(11) 0.0445(11) 0.0465(12) 0.0073(8) 0.0106(9) 0.0032(9)
O3 0.0411(11) 0.0515(12) 0.0426(11) 0.0077(9) 0.0061(10) 0.0037(9)
O1 0.0898(18) 0.0966(19) 0.0572(15) 0.0128(14) 0.0331(14) -0.0094(13)
O2 0.091(2) 0.132(3) 0.086(2) 0.064(2) 0.0332(17) 0.0184(19)

loop_
_atom_type_symbol
_atom_type_description
_atom_type_scat_dispersion_real
_atom_type_scat_dispersion_imag
_atom_type_scat_source
C C 0.0033 0.0016 'International Tables Vol C Tables 4.2.6.8 and 6.1.1.4'
H H 0.0000 0.0000 'International Tables Vol C Tables 4.2.6.8 and 6.1.1.4'
N N 0.0061 0.0033 'International Tables Vol C Tables 4.2.6.8 and 6.1.1.4'
O O 0.0106 0.0060 'International Tables Vol C Tables 4.2.6.8 and 6.1.1.4'
F F 0.0171 0.0103 'International Tables Vol C Tables 4.2.6.8 and 6.1.1.4'
Cu Cu 0.3201 1.2651 'International Tables Vol C Tables 4.2.6.8 and 6.1.1.4'

loop_
_geom_angle_atom_site_label_1
_geom_angle_atom_site_label_2
_geom_angle_atom_site_label_3
_geom_angle_site_symmetry_1
_geom_angle_site_symmetry_3
_geom_angle
_geom_angle_publ_flag
N2 Cu1 N2 3_675 . 180.0 yes
N2 Cu1 O4 3_675 3_675 91.30(8) yes
N2 Cu1 O4 . 3_675 88.70(8) yes
N2 Cu1 O4 3_675 . 88.70(8) yes
N2 Cu1 O4 . . 91.30(8) yes
O4 Cu1 O4 3_675 . 180.0 yes
N2 Cu1 O3 3_675 . 89.66(7) yes
N2 Cu1 O3 . . 90.34(7) yes
O4 Cu1 O3 3_675 . 95.04(7) yes
O4 Cu1 O3 . . 84.96(7) yes
N2 Cu1 O3 3_675 3_675 90.34(7) yes
N2 Cu1 O3 . 3_675 89.66(7) yes
O4 Cu1 O3 3_675 3_675 84.96(7) yes
O4 Cu1 O3 . 3_675 95.04(7) yes
O3 Cu1 O3 . 3_675 180.0 yes
N2 C11 C12 . . 122.3(3) no
N2 C11 H11 . . 118.9 no
C12 C11 H11 . . 118.9 no
C13 C14 C15 . . 119.0(3) no
C13 C14 H14 . . 120.5 no
C15 C14 H14 . . 120.5 no
C13 C12 C11 . . 118.7(3) no
C13 C12 H12 . . 120.6 no
C11 C12 H12 . . 120.6 no
C14 C13 C12 . . 119.4(3) no
C14 C13 H13 . . 120.3 no
C12 C13 H13 . . 120.3 no
N2 C15 C14 . . 122.6(3) no
N2 C15 H15 . . 118.7 no
C14 C15 H15 . . 118.7 no
O4 C9 C8 . . 130.0(3) no
O4 C9 C10 . . 112.7(2) no
C8 C9 C10 . . 117.2(2) no
F2 C10 F1 . . 106.4(3) no
F2 C10 F3 . . 106.9(2) no
F1 C10 F3 . . 106.3(2) no
F2 C10 C9 . . 114.9(2) no
F1 C10 C9 . . 110.7(2) no
F3 C10 C9 . . 111.3(2) no
O3 C7 C8 . . 124.6(2) no
O3 C7 C4 . . 116.9(2) no
C8 C7 C4 . . 118.4(2) no
C5 C4 C3 . . 118.5(2) no
C5 C4 C7 . . 121.7(2) no
C3 C4 C7 . . 119.7(2) no
C4 C5 C6 . . 120.6(3) no
C4 C5 H5 . . 119.7 no
C6 C5 H5 . . 119.7 no
C1 C6 C5 . . 118.8(3) no
C1 C6 H6 . . 120.6 no
C5 C6 H6 . . 120.6 no
C2 C1 C6 . . 122.0(3) no
C2 C1 N1 . . 119.6(2) no
C6 C1 N1 . . 118.4(3) no
C1 C2 C3 . . 118.5(3) no
C1 C2 H2 . . 120.8 no
C3 C2 H2 . . 120.8 no
C2 C3 C4 . . 121.5(3) no
C2 C3 H3 . . 119.2 no
C4 C3 H3 . . 119.2 no
C9 C8 C7 . . 124.6(3) no
C9 C8 H8 . . 117.7 no
C7 C8 H8 . . 117.7 no
C15 N2 C11 . . 118.0(2) no
C15 N2 Cu1 . . 121.74(17) no
C11 N2 Cu1 . . 119.88(17) no
O2 N1 O1 . . 123.4(3) no
O2 N1 C1 . . 118.7(3) no
O1 N1 C1 . . 118.0(3) no
C9 O4 Cu1 . . 122.10(16) no
C7 O3 Cu1 . . 118.85(16) no

loop_
_geom_bond_atom_site_label_1
_geom_bond_atom_site_label_2
_geom_bond_site_symmetry_2
_geom_bond_distance
_geom_bond_publ_flag
Cu1 N2 3_675 2.0197(19) yes
Cu1 N2 . 2.0197(19) yes
Cu1 O4 3_675 2.0443(18) yes
Cu1 O4 . 2.0443(18) yes
Cu1 O3 . 2.2483(18) yes
Cu1 O3 3_675 2.2483(18) yes
C11 N2 . 1.337(3) no
C11 C12 . 1.377(4) no
C11 H11 . 0.9300 no
C14 C13 . 1.357(4) no
C14 C15 . 1.375(4) no
C14 H14 . 0.9300 no
C12 C13 . 1.372(4) no
C12 H12 . 0.9300 no
C13 H13 . 0.9300 no
C15 N2 . 1.332(3) no
C15 H15 . 0.9300 no
C9 O4 . 1.264(3) no
C9 C8 . 1.375(4) no
C9 C10 . 1.531(4) no
C10 F2 . 1.324(3) no
C10 F1 . 1.326(3) no
C10 F3 . 1.328(3) no
C7 O3 . 1.249(3) no
C7 C8 . 1.424(4) no
C7 C4 . 1.500(3) no
C4 C5 . 1.373(4) no
C4 C3 . 1.388(3) no
C5 C6 . 1.387(4) no
C5 H5 . 0.9300 no
C6 C1 . 1.366(4) no
C6 H6 . 0.9300 no
C1 C2 . 1.366(4) no
C1 N1 . 1.475(3) no
C2 C3 . 1.369(4) no
C2 H2 . 0.9300 no
C3 H3 . 0.9300 no
C8 H8 . 0.9300 no
N1 O2 . 1.198(3) no
N1 O1 . 1.215(3) no

loop_
_geom_hbond_atom_site_label_D
_geom_hbond_atom_site_label_H
_geom_hbond_atom_site_label_A
_geom_hbond_site_symmetry_A
_geom_hbond_distance_DH
_geom_hbond_distance_HA
_geom_hbond_distance_DA
_geom_hbond_angle_DHA
C8 H8 F2 . 0.93 2.33 2.723(3) 105.1
C5 H5 O1 4_585 0.93 2.54 3.293(4) 137.9

loop_
_geom_torsion_atom_site_label_1
_geom_torsion_atom_site_label_2
_geom_torsion_atom_site_label_3
_geom_torsion_atom_site_label_4
_geom_torsion_site_symmetry_1
_geom_torsion
_geom_torsion_publ_flag
N2 C11 C12 C13 . -0.2(4) no
C15 C14 C13 C12 . 0.6(5) no
C11 C12 C13 C14 . -0.6(5) no
C13 C14 C15 N2 . 0.4(4) no
O4 C9 C10 F2 . 175.3(2) no
C8 C9 C10 F2 . -7.8(4) no
O4 C9 C10 F1 . -64.2(3) no
C8 C9 C10 F1 . 112.7(3) no
O4 C9 C10 F3 . 53.7(3) no
C8 C9 C10 F3 . -129.4(3) no
O3 C7 C4 C5 . 148.8(3) no
C8 C7 C4 C5 . -28.8(4) no
O3 C7 C4 C3 . -27.9(3) no
C8 C7 C4 C3 . 154.5(2) no
C3 C4 C5 C6 . 1.5(4) no
C7 C4 C5 C6 . -175.3(3) no
C4 C5 C6 C1 . -0.4(5) no
C5 C6 C1 C2 . -0.7(5) no
C5 C6 C1 N1 . 177.2(3) no
C6 C1 C2 C3 . 0.5(4) no
N1 C1 C2 C3 . -177.3(3) no
C1 C2 C3 C4 . 0.6(4) no
C5 C4 C3 C2 . -1.6(4) no
C7 C4 C3 C2 . 175.2(3) no
O4 C9 C8 C7 . -1.8(5) no
C10 C9 C8 C7 . -178.1(2) no
O3 C7 C8 C9 . -5.6(4) no
C4 C7 C8 C9 . 171.8(2) no
C14 C15 N2 C11 . -1.2(4) no
C14 C15 N2 Cu1 . 171.9(2) no
C12 C11 N2 C15 . 1.2(4) no
C12 C11 N2 Cu1 . -172.1(2) no
O4 Cu1 N2 C15 3_675 -121.37(19) no
O4 Cu1 N2 C15 . 58.63(19) no
O3 Cu1 N2 C15 . 143.59(19) no
O3 Cu1 N2 C15 3_675 -36.41(19) no
O4 Cu1 N2 C11 3_675 51.61(19) no
O4 Cu1 N2 C11 . -128.39(19) no
O3 Cu1 N2 C11 . -43.43(19) no
O3 Cu1 N2 C11 3_675 136.57(19) no
C2 C1 N1 O2 . -179.7(3) no
C6 C1 N1 O2 . 2.3(4) no
C2 C1 N1 O1 . 1.1(4) no
C6 C1 N1 O1 . -176.8(3) no
C8 C9 O4 Cu1 . -22.4(4) no
C10 C9 O4 Cu1 . 154.05(17) no
N2 Cu1 O4 C9 3_675 -56.13(19) no
N2 Cu1 O4 C9 . 123.87(19) no
O3 Cu1 O4 C9 . 33.64(19) no
O3 Cu1 O4 C9 3_675 -146.36(19) no
C8 C7 O3 Cu1 . 31.7(3) no
C4 C7 O3 Cu1 . -145.79(17) no
N2 Cu1 O3 C7 3_675 49.69(18) no
N2 Cu1 O3 C7 . -130.31(18) no
O4 Cu1 O3 C7 3_675 140.97(18) no
O4 Cu1 O3 C7 . -39.03(18) no
